data_7120706
loop_
_publ_author_name
'Kreki\'c, Kristijan'
'Klintuch, Dieter'
'Pietschnig, Rudolf'

_publ_section_title
;
 Facile access to efficiently luminescent Ln3+ phosphonic ester
 coordination polymers (Ln = Eu, Tb, Dy)
;
_journal_name_full 'Chem. Commun.'
_journal_paper_doi 10.1039/C7CC06621J
_journal_year 2017
_chemical_formula_sum 'C26 H40 O6 P2'
_chemical_formula_weight 510.52
_space_group_crystal_system monoclinic
_space_group_IT_number 14
_space_group_name_Hall '-P 2yn'
_space_group_name_H-M_alt 'P 1 21/n 1'
_symmetry_space_group_name_Hall '-P 2yn'
_symmetry_space_group_name_H-M 'P 1 21/n 1'
_atom_sites_solution_hydrogens geom
_audit_creation_method SHELXL-2014/7
_audit_update_record
;
2017-07-14 deposited with the CCDC.
2017-09-01 downloaded from the CCDC.
;
_cell_angle_alpha 90
_cell_angle_beta 109.753(6)
_cell_angle_gamma 90
_cell_formula_units_Z 4
_cell_length_a 21.8266(18)
_cell_length_b 5.8487(3)
_cell_length_c 23.1849(18)
_cell_measurement_reflns_used 11921
_cell_measurement_temperature 100(2)
_cell_measurement_theta_max 26.31
_cell_measurement_theta_min 1.58
_cell_volume 2785.6(4)
_computing_structure_refinement 'SHELXL-2014/7 (Sheldrick, 2014)'
_diffrn_ambient_temperature 100
_diffrn_detector 'image plate (34 cm diameter)'
_diffrn_detector_area_resol_mean 6.67
_diffrn_detector_type STOE
_diffrn_measured_fraction_theta_full 0.998
_diffrn_measured_fraction_theta_max 0.983
_diffrn_measurement_details ' 142 frames, detector distance = 130 mm'
_diffrn_measurement_device '2-circle goniometer'
_diffrn_measurement_device_type 'STOE IPDS 2'
_diffrn_measurement_method 'rotation method'
_diffrn_radiation_collimation '1.2, 0.6 mm diameter, multiple pinhole'
_diffrn_radiation_monochromator 'plane graphite'
_diffrn_radiation_polarisn_norm 270
_diffrn_radiation_type 'Mo K\a'
_diffrn_radiation_wavelength 0.71073
_diffrn_reflns_av_R_equivalents 0.1167
_diffrn_reflns_av_unetI/netI 0.0927
_diffrn_reflns_Laue_measured_fraction_full 0.998
_diffrn_reflns_Laue_measured_fraction_max 0.983
_diffrn_reflns_limit_h_max 26
_diffrn_reflns_limit_h_min -26
_diffrn_reflns_limit_k_max 7
_diffrn_reflns_limit_k_min -6
_diffrn_reflns_limit_l_max 27
_diffrn_reflns_limit_l_min -28
_diffrn_reflns_number 12393
_diffrn_reflns_point_group_measured_fraction_full 0.998
_diffrn_reflns_point_group_measured_fraction_max 0.983
_diffrn_reflns_theta_full 25.242
_diffrn_reflns_theta_max 25.727
_diffrn_reflns_theta_min 1.108
_diffrn_source 'Genix Mo HF'
_diffrn_source_current 1.000
_diffrn_source_power 0.050
_diffrn_source_voltage 50
_exptl_absorpt_coefficient_mu 0.192
_exptl_absorpt_correction_T_max 0.9959
_exptl_absorpt_correction_T_min 0.9649
_exptl_absorpt_correction_type integration
_exptl_absorpt_process_details 'X-red ver. 1.58 (Stoe & Cie. 2012)'
_exptl_crystal_colour colorless
_exptl_crystal_density_diffrn 1.217
_exptl_crystal_description plate
_exptl_crystal_F_000 1096
_exptl_crystal_size_max 0.300
_exptl_crystal_size_mid 0.090
_exptl_crystal_size_min 0.020
_refine_diff_density_max 1.494
_refine_diff_density_min -1.629
_refine_diff_density_rms 0.153
_refine_ls_extinction_coef 0.005(4)
_refine_ls_extinction_expression Fc^*^=kFc[1+0.001xFc^2^\l^3^/sin(2\q)]^-1/4^
_refine_ls_extinction_method 'SHELXL-2014/7 (Sheldrick 2014'
_refine_ls_goodness_of_fit_ref 1.704
_refine_ls_hydrogen_treatment constr
_refine_ls_matrix_type full
_refine_ls_number_parameters 286
_refine_ls_number_reflns 5233
_refine_ls_number_restraints 0
_refine_ls_restrained_S_all 1.704
_refine_ls_R_factor_all 0.1863
_refine_ls_R_factor_gt 0.1503
_refine_ls_shift/su_max 0.000
_refine_ls_shift/su_mean 0.000
_refine_ls_structure_factor_coef Fsqd
_refine_ls_weighting_details 'w=1/[\s^2^(Fo^2^)+(0.2000P)^2^] where P=(Fo^2^+2Fc^2^)/3'
_refine_ls_weighting_scheme calc
_refine_ls_wR_factor_gt 0.4056
_refine_ls_wR_factor_ref 0.4536
_reflns_Friedel_coverage 0.000
_reflns_number_gt 3407
_reflns_number_total 5233
_reflns_threshold_expression 'I > 2\s(I)'
_cod_data_source_file c7cc06621j2.cif
_cod_data_source_block L5
_cod_database_code 7120706
_shelx_shelxl_version_number 2014/7
_shelx_space_group_comment
;
The symmetry employed for this shelxl refinement is uniquely defined
by the following loop, which should always be used as a source of
symmetry information in preference to the above space-group names.
They are only intended as comments.
;
_shelx_estimated_absorpt_t_min 0.945
_shelx_estimated_absorpt_t_max 0.996

loop_
_space_group_symop_operation_xyz
'x, y, z'
'-x+1/2, y+1/2, -z+1/2'
'-x, -y, -z'
'x-1/2, -y-1/2, z-1/2'

loop_
_atom_site_label
_atom_site_type_symbol
_atom_site_fract_x
_atom_site_fract_y
_atom_site_fract_z
_atom_site_U_iso_or_equiv
_atom_site_adp_type
_atom_site_occupancy
_atom_site_site_symmetry_order
_atom_site_calc_flag
_atom_site_refinement_flags_posn
_atom_site_refinement_flags_adp
P12 P 0.72125(8) 0.2793(3) 0.63641(9) 0.0474(6) Uani 1 1 d . .
P11 P 0.19139(8) 0.7765(3) 0.63466(9) 0.0484(6) Uani 1 1 d . .
O13 O 0.1895(2) 0.7058(9) 0.5693(2) 0.0535(12) Uani 1 1 d . .
O11 O 0.2107(2) 1.0183(8) 0.6470(3) 0.0594(14) Uani 1 1 d . .
O14 O 0.7149(2) 0.0499(8) 0.6580(3) 0.0566(13) Uani 1 1 d . .
O12 O 0.1206(2) 0.7177(8) 0.6354(3) 0.0611(15) Uani 1 1 d . .
O16 O 0.7919(2) 0.3384(9) 0.6353(3) 0.0626(14) Uani 1 1 d . .
O15 O 0.6774(3) 0.3329(11) 0.5698(2) 0.0664(15) Uani 1 1 d . .
C11 C 0.3111(3) 0.5687(11) 0.6856(3) 0.0436(14) Uani 1 1 d . .
C110 C 0.6348(3) 0.5084(11) 0.6790(3) 0.0423(14) Uani 1 1 d . .
C13 C 0.3943(3) 0.3579(12) 0.6615(3) 0.0459(15) Uani 1 1 d . .
H13 H 0.4077 0.2208 0.6473 0.055 Uiso 1 1 calc R U
C113 C 0.2428(3) 0.5792(11) 0.6881(3) 0.0461(15) Uani 1 1 d . .
H11A H 0.2451 0.6235 0.7300 0.055 Uiso 1 1 calc R U
H11B H 0.2231 0.4250 0.6798 0.055 Uiso 1 1 calc R U
C19 C 0.6065(3) 0.3235(11) 0.6992(3) 0.0442(14) Uani 1 1 d . .
H19 H 0.6314 0.1892 0.7137 0.053 Uiso 1 1 calc R U
C12 C 0.3321(3) 0.3717(11) 0.6642(3) 0.0458(15) Uani 1 1 d . .
H12 H 0.3033 0.2452 0.6514 0.055 Uiso 1 1 calc R U
C16 C 0.3540(3) 0.7518(11) 0.7042(3) 0.0456(15) Uani 1 1 d . .
H16 H 0.3406 0.8869 0.7193 0.055 Uiso 1 1 calc R U
C14 C 0.4378(3) 0.5415(11) 0.6790(3) 0.0433(14) Uani 1 1 d . .
C112 C 0.5334(3) 0.7094(11) 0.6572(3) 0.0458(15) Uani 1 1 d . .
H112 H 0.5086 0.8437 0.6425 0.055 Uiso 1 1 calc R U
C17 C 0.5046(3) 0.5265(11) 0.6780(3) 0.0449(15) Uani 1 1 d . .
C120 C 0.7051(3) 0.5024(12) 0.6817(3) 0.0489(16) Uani 1 1 d . .
H12A H 0.7336 0.4819 0.7249 0.059 Uiso 1 1 calc R U
H12B H 0.7162 0.6511 0.6674 0.059 Uiso 1 1 calc R U
C18 C 0.5436(3) 0.3331(11) 0.6984(3) 0.0452(15) Uani 1 1 d . .
H18 H 0.5259 0.2043 0.7121 0.054 Uiso 1 1 calc R U
C111 C 0.5973(3) 0.6997(11) 0.6575(3) 0.0474(15) Uani 1 1 d . .
H111 H 0.6151 0.8259 0.6427 0.057 Uiso 1 1 calc R U
C15 C 0.4157(3) 0.7391(11) 0.7008(3) 0.0453(15) Uani 1 1 d . .
H15 H 0.4441 0.8667 0.7135 0.054 Uiso 1 1 calc R U
C114 C 0.0807(3) 0.8734(12) 0.6549(3) 0.0512(16) Uani 1 1 d . .
H114 H 0.1084 0.9580 0.6921 0.061 Uiso 1 1 calc R U
C124 C 0.8465(5) 0.1921(18) 0.6614(4) 0.081(2) Uani 1 1 d . .
H124 H 0.8446 0.1241 0.7003 0.097 Uiso 1 1 calc R U
C117 C 0.1687(4) 0.4730(14) 0.5444(4) 0.0591(18) Uani 1 1 d . .
H117 H 0.1723 0.3657 0.5789 0.071 Uiso 1 1 calc R U
C126 C 0.9051(5) 0.344(2) 0.6751(6) 0.1006(16) Uani 1 1 d . .
H12C H 0.9076 0.4061 0.6367 0.151 Uiso 1 1 calc R U
H12D H 0.9445 0.2548 0.6957 0.151 Uiso 1 1 calc R U
H12E H 0.9016 0.4695 0.7017 0.151 Uiso 1 1 calc R U
C116 C 0.0323(4) 0.7317(16) 0.6712(4) 0.067(2) Uani 1 1 d . .
H11C H 0.0042 0.6524 0.6345 0.101 Uiso 1 1 calc R U
H11D H 0.0056 0.8304 0.6874 0.101 Uiso 1 1 calc R U
H11E H 0.0551 0.6190 0.7023 0.101 Uiso 1 1 calc R U
C118 C 0.1007(4) 0.4816(19) 0.5031(4) 0.077(3) Uani 1 1 d . .
H11F H 0.0725 0.5259 0.5264 0.116 Uiso 1 1 calc R U
H11G H 0.0876 0.3306 0.4847 0.116 Uiso 1 1 calc R U
H11H H 0.0965 0.5941 0.4707 0.116 Uiso 1 1 calc R U
C125 C 0.8451(6) 0.006(2) 0.6169(6) 0.1006(16) Uani 1 1 d . .
H12F H 0.8010 -0.0560 0.6000 0.151 Uiso 1 1 calc R U
H12G H 0.8753 -0.1154 0.6378 0.151 Uiso 1 1 calc R U
H12H H 0.8583 0.0684 0.5836 0.151 Uiso 1 1 calc R U
C119 C 0.2158(5) 0.3976(19) 0.5116(4) 0.082(3) Uani 1 1 d . .
H11I H 0.2074 0.4865 0.4739 0.123 Uiso 1 1 calc R U
H11J H 0.2095 0.2347 0.5015 0.123 Uiso 1 1 calc R U
H11K H 0.2608 0.4236 0.5386 0.123 Uiso 1 1 calc R U
C115 C 0.0498(6) 1.041(2) 0.6043(6) 0.1006(16) Uani 1 1 d . .
H11L H 0.0810 1.1617 0.6048 0.151 Uiso 1 1 calc R U
H11M H 0.0113 1.1085 0.6102 0.151 Uiso 1 1 calc R U
H11N H 0.0368 0.9613 0.5647 0.151 Uiso 1 1 calc R U
C121 C 0.6359(5) 0.1572(19) 0.5274(4) 0.081(2) Uani 1 1 d . .
H121 H 0.6516 0.0116 0.5502 0.097 Uiso 1 1 calc R U
C123 C 0.6566(6) 0.133(2) 0.4748(6) 0.1006(16) Uani 1 1 d . .
H12I H 0.6397 -0.0106 0.4537 0.151 Uiso 1 1 calc R U
H12J H 0.7043 0.1320 0.4883 0.151 Uiso 1 1 calc R U
H12K H 0.6399 0.2616 0.4468 0.151 Uiso 1 1 calc R U
C122 C 0.5724(5) 0.145(2) 0.5154(6) 0.1006(16) Uani 1 1 d . .
H12L H 0.5542 0.0240 0.4852 0.151 Uiso 1 1 calc R U
H12M H 0.5524 0.2916 0.4989 0.151 Uiso 1 1 calc R U
H12N H 0.5635 0.1104 0.5532 0.151 Uiso 1 1 calc R U

loop_
_atom_site_aniso_label
_atom_site_aniso_U_11
_atom_site_aniso_U_22
_atom_site_aniso_U_33
_atom_site_aniso_U_23
_atom_site_aniso_U_13
_atom_site_aniso_U_12
P12 0.0530(11) 0.0372(10) 0.0614(12) 0.0015(8) 0.0317(9) -0.0003(7)
P11 0.0465(10) 0.0352(10) 0.0685(13) 0.0007(8) 0.0259(8) -0.0027(7)
O13 0.053(3) 0.048(3) 0.062(3) 0.008(2) 0.022(2) -0.006(2)
O11 0.054(3) 0.028(2) 0.098(4) 0.003(2) 0.029(3) -0.0010(19)
O14 0.064(3) 0.033(2) 0.086(4) 0.005(2) 0.042(3) -0.005(2)
O12 0.051(3) 0.037(3) 0.104(4) -0.010(3) 0.038(3) -0.007(2)
O16 0.054(3) 0.046(3) 0.101(4) 0.018(3) 0.045(3) 0.003(2)
O15 0.083(4) 0.066(4) 0.053(3) -0.011(3) 0.028(3) 0.000(3)
C11 0.054(3) 0.034(3) 0.048(3) 0.004(3) 0.023(3) 0.000(3)
C110 0.051(3) 0.035(3) 0.046(3) -0.006(3) 0.022(3) -0.006(2)
C13 0.056(4) 0.035(3) 0.050(4) -0.002(3) 0.023(3) 0.001(3)
C113 0.051(3) 0.038(3) 0.054(4) -0.005(3) 0.025(3) -0.006(3)
C19 0.054(3) 0.033(3) 0.050(4) 0.001(3) 0.024(3) 0.002(3)
C12 0.052(3) 0.033(3) 0.056(4) -0.004(3) 0.023(3) -0.005(3)
C16 0.046(3) 0.036(3) 0.059(4) 0.001(3) 0.023(3) 0.003(2)
C14 0.052(3) 0.033(3) 0.050(4) 0.000(3) 0.024(3) -0.002(3)
C112 0.058(4) 0.032(3) 0.052(4) 0.003(3) 0.025(3) 0.001(3)
C17 0.054(4) 0.035(3) 0.049(4) -0.002(3) 0.021(3) 0.000(3)
C120 0.054(4) 0.036(3) 0.060(4) 0.000(3) 0.024(3) -0.003(3)
C18 0.051(3) 0.033(3) 0.058(4) 0.000(3) 0.027(3) 0.002(3)
C111 0.060(4) 0.036(3) 0.052(4) 0.002(3) 0.027(3) -0.004(3)
C15 0.052(4) 0.033(3) 0.050(4) -0.004(3) 0.017(3) -0.004(3)
C114 0.056(4) 0.039(4) 0.062(4) -0.015(3) 0.025(3) -0.001(3)
C124 0.080(4) 0.083(5) 0.072(4) 0.024(4) 0.015(3) -0.023(3)
C117 0.074(5) 0.052(4) 0.053(4) -0.006(4) 0.023(4) -0.005(3)
C126 0.096(3) 0.077(3) 0.129(4) 0.003(3) 0.040(3) 0.000(3)
C116 0.066(5) 0.078(6) 0.065(5) 0.004(4) 0.033(4) -0.001(4)
C118 0.077(5) 0.092(7) 0.059(5) -0.007(5) 0.018(4) -0.018(5)
C125 0.096(3) 0.077(3) 0.129(4) 0.003(3) 0.040(3) 0.000(3)
C119 0.104(7) 0.084(7) 0.058(5) -0.010(5) 0.029(5) 0.008(5)
C115 0.096(3) 0.077(3) 0.129(4) 0.003(3) 0.040(3) 0.000(3)
C121 0.080(4) 0.083(5) 0.072(4) 0.024(4) 0.015(3) -0.023(3)
C123 0.096(3) 0.077(3) 0.129(4) 0.003(3) 0.040(3) 0.000(3)
C122 0.096(3) 0.077(3) 0.129(4) 0.003(3) 0.040(3) 0.000(3)

loop_
_atom_type_symbol
_atom_type_description
_atom_type_scat_dispersion_real
_atom_type_scat_dispersion_imag
_atom_type_scat_source
C C 0.0033 0.0016 'International Tables Vol C Tables 4.2.6.8 and 6.1.1.4'
H H 0.0000 0.0000 'International Tables Vol C Tables 4.2.6.8 and 6.1.1.4'
O O 0.0106 0.0060 'International Tables Vol C Tables 4.2.6.8 and 6.1.1.4'
P P 0.1023 0.0942 'International Tables Vol C Tables 4.2.6.8 and 6.1.1.4'

loop_
_geom_angle_atom_site_label_1
_geom_angle_atom_site_label_2
_geom_angle_atom_site_label_3
_geom_angle
O14 P12 O15 115.5(3)
O14 P12 O16 114.3(3)
O15 P12 O16 102.4(3)
O14 P12 C120 114.3(3)
O15 P12 C120 105.1(3)
O16 P12 C120 103.7(3)
O11 P11 O13 110.8(3)
O11 P11 O12 114.8(3)
O13 P11 O12 104.3(3)
O11 P11 C113 114.4(3)
O13 P11 C113 107.9(3)
O12 P11 C113 103.8(3)
C117 O13 P11 121.6(4)
C114 O12 P11 124.2(4)
C124 O16 P12 122.7(5)
C121 O15 P12 123.2(6)
C12 C11 C16 118.6(6)
C12 C11 C113 119.7(6)
C16 C11 C113 121.7(6)
C111 C110 C19 118.2(6)
C111 C110 C120 120.3(6)
C19 C110 C120 121.5(6)
C12 C13 C14 121.5(6)
C12 C13 H13 119.3
C14 C13 H13 119.3
C11 C113 P11 113.3(4)
C11 C113 H11A 108.9
P11 C113 H11A 108.9
C11 C113 H11B 108.9
P11 C113 H11B 108.9
H11A C113 H11B 107.7
C18 C19 C110 121.2(6)
C18 C19 H19 119.4
C110 C19 H19 119.4
C13 C12 C11 120.7(6)
C13 C12 H12 119.6
C11 C12 H12 119.6
C15 C16 C11 120.7(6)
C15 C16 H16 119.7
C11 C16 H16 119.7
C13 C14 C15 116.9(6)
C13 C14 C17 122.0(6)
C15 C14 C17 121.1(6)
C111 C112 C17 122.0(6)
C111 C112 H112 119.0
C17 C112 H112 119.0
C18 C17 C112 116.0(6)
C18 C17 C14 122.5(6)
C112 C17 C14 121.5(6)
C110 C120 P12 113.0(5)
C110 C120 H12A 109.0
P12 C120 H12A 109.0
C110 C120 H12B 109.0
P12 C120 H12B 109.0
H12A C120 H12B 107.8
C19 C18 C17 122.1(6)
C19 C18 H18 118.9
C17 C18 H18 118.9
C110 C111 C112 120.4(6)
C110 C111 H111 119.8
C112 C111 H111 119.8
C16 C15 C14 121.6(6)
C16 C15 H15 119.2
C14 C15 H15 119.2
O12 C114 C116 106.6(6)
O12 C114 C115 109.1(7)
C116 C114 C115 112.9(7)
O12 C114 H114 109.4
C116 C114 H114 109.4
C115 C114 H114 109.4
O16 C124 C125 109.0(8)
O16 C124 C126 105.4(8)
C125 C124 C126 113.1(10)
O16 C124 H124 109.7
C125 C124 H124 109.7
C126 C124 H124 109.7
C118 C117 O13 109.3(7)
C118 C117 C119 112.7(7)
O13 C117 C119 106.7(7)
C118 C117 H117 109.4
O13 C117 H117 109.4
C119 C117 H117 109.4
C124 C126 H12C 109.5
C124 C126 H12D 109.5
H12C C126 H12D 109.5
C124 C126 H12E 109.5
H12C C126 H12E 109.5
H12D C126 H12E 109.5
C114 C116 H11C 109.5
C114 C116 H11D 109.5
H11C C116 H11D 109.5
C114 C116 H11E 109.5
H11C C116 H11E 109.5
H11D C116 H11E 109.5
C117 C118 H11F 109.5
C117 C118 H11G 109.5
H11F C118 H11G 109.5
C117 C118 H11H 109.5
H11F C118 H11H 109.5
H11G C118 H11H 109.5
C124 C125 H12F 109.5
C124 C125 H12G 109.5
H12F C125 H12G 109.5
C124 C125 H12H 109.5
H12F C125 H12H 109.5
H12G C125 H12H 109.5
C117 C119 H11I 109.5
C117 C119 H11J 109.5
H11I C119 H11J 109.5
C117 C119 H11K 109.5
H11I C119 H11K 109.5
H11J C119 H11K 109.5
C114 C115 H11L 109.5
C114 C115 H11M 109.5
H11L C115 H11M 109.5
C114 C115 H11N 109.5
H11L C115 H11N 109.5
H11M C115 H11N 109.5
C122 C121 C123 115.0(10)
C122 C121 O15 122.4(10)
C123 C121 O15 109.1(8)
C122 C121 H121 102.4
C123 C121 H121 102.4
O15 C121 H121 102.4
C121 C123 H12I 109.5
C121 C123 H12J 109.5
H12I C123 H12J 109.5
C121 C123 H12K 109.5
H12I C123 H12K 109.5
H12J C123 H12K 109.5
C121 C122 H12L 109.5
C121 C122 H12M 109.5
H12L C122 H12M 109.5
C121 C122 H12N 109.5
H12L C122 H12N 109.5
H12M C122 H12N 109.5

loop_
_geom_bond_atom_site_label_1
_geom_bond_atom_site_label_2
_geom_bond_distance
P12 O14 1.455(5)
P12 O15 1.550(6)
P12 O16 1.589(5)
P12 C120 1.783(7)
P11 O11 1.476(5)
P11 O13 1.558(6)
P11 O12 1.588(5)
P11 C113 1.785(7)
O13 C117 1.489(9)
O12 C114 1.435(8)
O16 C124 1.425(12)
O15 C121 1.497(11)
C11 C12 1.391(9)
C11 C16 1.392(9)
C11 C113 1.513(8)
C110 C111 1.377(9)
C110 C19 1.403(9)
C110 C120 1.515(8)
C13 C12 1.383(9)
C13 C14 1.401(9)
C13 H13 0.9500
C113 H11A 0.9900
C113 H11B 0.9900
C19 C18 1.366(8)
C19 H19 0.9500
C12 H12 0.9500
C16 C15 1.377(9)
C16 H16 0.9500
C14 C15 1.410(9)
C14 C17 1.469(9)
C112 C111 1.392(9)
C112 C17 1.407(9)
C112 H112 0.9500
C17 C18 1.398(9)
C120 H12A 0.9900
C120 H12B 0.9900
C18 H18 0.9500
C111 H111 0.9500
C15 H15 0.9500
C114 C116 1.489(10)
C114 C115 1.503(14)
C114 H114 1.0000
C124 C125 1.492(16)
C124 C126 1.500(14)
C124 H124 1.0000
C117 C118 1.470(12)
C117 C119 1.535(12)
C117 H117 1.0000
C126 H12C 0.9800
C126 H12D 0.9800
C126 H12E 0.9800
C116 H11C 0.9800
C116 H11D 0.9800
C116 H11E 0.9800
C118 H11F 0.9800
C118 H11G 0.9800
C118 H11H 0.9800
C125 H12F 0.9800
C125 H12G 0.9800
C125 H12H 0.9800
C119 H11I 0.9800
C119 H11J 0.9800
C119 H11K 0.9800
C115 H11L 0.9800
C115 H11M 0.9800
C115 H11N 0.9800
C121 C122 1.319(13)
C121 C123 1.444(15)
C121 H121 1.0000
C123 H12I 0.9800
C123 H12J 0.9800
C123 H12K 0.9800
C122 H12L 0.9800
C122 H12M 0.9800
C122 H12N 0.9800
